data_2000589
loop_
_publ_author_name
'Rettig, S. J.'
'Storr, A.'
'Trotter, J.'

_publ_section_title
;
 Structure of
 methylbis(salicylaldoximato-<i>O</i>^1^,<i>N</i>)gallium(III)
;
_journal_issue 9
_journal_name_full 'Acta Crystallographica Section C'
_journal_page_first 1587
_journal_page_last 1590
_journal_paper_doi 10.1107/S0108270192001318
_journal_volume 48
_journal_year 1992
_chemical_formula_sum 'C15 H15 Ga N2 O4'
_chemical_formula_weight 357.01
_symmetry_cell_setting monoclinic
_symmetry_space_group_name_H-M 'C 1 2/c 1'
_cell_angle_alpha 90
_cell_angle_beta 101.780(4)
_cell_angle_gamma 90
_cell_formula_units_Z 4
_cell_length_a 14.7600(10)
_cell_length_b 12.4860(10)
_cell_length_c 8.5623(7)
_cell_volume 1544.7(2)
_diffrn_radiation_type Mo
_diffrn_radiation_wavelength 0.71073
_exptl_absorpt_coefficient_mu 1.791
_exptl_crystal_density_diffrn 1.535
_exptl_crystal_F_000 728
_cod_data_source_file hh0599.cif
_cod_data_source_block hh0599a
_cod_original_cell_volume 1544.8(2)
_cod_original_sg_symbol_H-M 'C 2/c'
_cod_original_formula_sum 'C15 H15 Ga1 N2 O4'
_cod_database_code 2000589

loop_
_atom_site_label
_atom_site_fract_x
_atom_site_fract_y
_atom_site_fract_z
_atom_site_U_iso_or_equiv
Ga .0 .29798(3) .25000 .056
O(1) .12480(10) .3492(2) .3253(2) .076
O(2) -.0660(2) .3711(2) -.0861(2) .079
N .01440(10) .3595(2) .0324(2) .058
C(1) .1946(2) .3596(2) .2489(3) .059
C(2) .1796(2) .3764(2) .0841(3) .057
C(3) .2558(2) .3922(2) .0116(4) .072
C(4) .3444(2) .3909(3) .1001(4) .081
C(5) .3587(2) .3725(3) .2615(4) .080
C(6) .2855(2) .3572(2) .3356(4) .071
C(7) .0883(2) .3816(2) -.0159(3) .062
C(8) .0 .1421(4) .2500 .084
H(O2) -.100(2) .370(3) -.040(4) .081(12)
H(3) .244(2) .407(2) -.100(4) .088(9)
H(4) .390(2) .396(3) .054(4) .103(12)
H(5) .411(3) .369(2) .317(4) .090(10)
H(6) .295(2) .345(3) .446(4) .078(8)
H(7) .084(2) .403(2) -.123(3) .070(7)
H(15a) .035(10) .113(7) .162(14) .14(3)
H(15b) .033(4) .114(4) .347(6) .047(12)
H(15c) -.062(6) .122(6) .251(14) .09(3)

loop_
_geom_bond_atom_site_label_1
_geom_bond_atom_site_label_2
_geom_bond_distance
Ga O(1) 1.932(2)
Ga N 2.067(2)
Ga C(8) 1.947(5)
O(1) C(1) 1.336(3)
O(2) N 1.402(2)
N C(7) 1.274(3)
C(1) C(2) 1.400(3)
C(1) C(6) 1.395(3)
C(2) C(3) 1.405(4)
C(2) C(7) 1.444(3)
C(3) C(4) 1.371(4)
C(4) C(5) 1.375(5)
C(5) C(6) 1.373(4)
